data_1550467
loop_
_publ_author_name
'Wang, Ni'
'Lei, Haitao'
'Zhang, Zongyao'
'Li, Jianfeng'
'Zhang, Wei'
'Cao, Rui'

_publ_section_title
;
 Electrocatalytic hydrogen evolution with gallium hydride and
 ligand-centered reduction
;
_journal_name_full 'Chemical Science'
_journal_paper_doi 10.1039/C8SC05247F
_journal_year 2019
_chemical_formula_sum 'C8 H20 Cl3 Ga N4'
_chemical_formula_weight 348.35
_chemical_name_systematic
; 
 ? 
;
_space_group_IT_number 33
_symmetry_cell_setting orthorhombic
_symmetry_space_group_name_Hall 'P 2c -2n'
_symmetry_space_group_name_H-M 'P n a 21'
_atom_sites_solution_hydrogens geom
_atom_sites_solution_primary direct
_atom_sites_solution_secondary difmap
_audit_creation_method SHELXL-97
_audit_update_record
;
2018-07-11 deposited with the CCDC.
2018-12-26 downloaded from the CCDC.
;
_cell_angle_alpha 90.00
_cell_angle_beta 90.00
_cell_angle_gamma 90.00
_cell_formula_units_Z 4
_cell_length_a 14.5269(18)
_cell_length_b 7.3499(9)
_cell_length_c 12.7491(18)
_cell_measurement_reflns_used 9905
_cell_measurement_temperature 153(2)
_cell_measurement_theta_max 26.42
_cell_measurement_theta_min 3.20
_cell_volume 1361.2(3)
_computing_cell_refinement 'Bruker SMART'
_computing_data_collection 'Bruker SMART'
_computing_data_reduction 'Bruker SAINT'
_computing_molecular_graphics 'Bruker SHELXTL'
_computing_publication_material 'Bruker SHELXTL'
_computing_structure_refinement 'SHELXL-97 (Sheldrick, 2008)'
_computing_structure_solution 'SHELXS-97 (Sheldrick, 2008)'
_diffrn_ambient_temperature 153(2)
_diffrn_measured_fraction_theta_full 0.992
_diffrn_measured_fraction_theta_max 0.992
_diffrn_measurement_device_type 'CCD area detector'
_diffrn_measurement_method 'phi and omega scans'
_diffrn_radiation_monochromator graphite
_diffrn_radiation_source 'fine-focus sealed tube'
_diffrn_radiation_type MoK\a
_diffrn_radiation_wavelength 0.71073
_diffrn_reflns_av_R_equivalents 0.0312
_diffrn_reflns_av_sigmaI/netI 0.0279
_diffrn_reflns_limit_h_max 18
_diffrn_reflns_limit_h_min -18
_diffrn_reflns_limit_k_max 9
_diffrn_reflns_limit_k_min -9
_diffrn_reflns_limit_l_max 14
_diffrn_reflns_limit_l_min -15
_diffrn_reflns_number 15409
_diffrn_reflns_theta_full 26.43
_diffrn_reflns_theta_max 26.43
_diffrn_reflns_theta_min 2.80
_exptl_absorpt_coefficient_mu 2.591
_exptl_absorpt_correction_T_max 0.6253
_exptl_absorpt_correction_T_min 0.4238
_exptl_absorpt_correction_type multi-scan
_exptl_absorpt_process_details sadabs
_exptl_crystal_colour colourless
_exptl_crystal_density_diffrn 1.700
_exptl_crystal_density_method 'not measured'
_exptl_crystal_description block
_exptl_crystal_F_000 712
_exptl_crystal_size_max 0.40
_exptl_crystal_size_mid 0.30
_exptl_crystal_size_min 0.20
_refine_diff_density_max 0.508
_refine_diff_density_min -0.493
_refine_diff_density_rms 0.059
_refine_ls_abs_structure_details 'Flack H D (1983), Acta Cryst. A39, 876-881'
_refine_ls_abs_structure_Flack 0.159(8)
_refine_ls_extinction_method none
_refine_ls_goodness_of_fit_ref 1.033
_refine_ls_hydrogen_treatment constr
_refine_ls_matrix_type full
_refine_ls_number_parameters 145
_refine_ls_number_reflns 2697
_refine_ls_number_restraints 1
_refine_ls_restrained_S_all 1.033
_refine_ls_R_factor_all 0.0196
_refine_ls_R_factor_gt 0.0194
_refine_ls_shift/su_max 0.015
_refine_ls_shift/su_mean 0.003
_refine_ls_structure_factor_coef Fsqd
_refine_ls_weighting_details 'calc w=1/[\s^2^(Fo^2^)+(0.0210P)^2^+0.7554P] where P=(Fo^2^+2Fc^2^)/3'
_refine_ls_weighting_scheme calc
_refine_ls_wR_factor_gt 0.0470
_refine_ls_wR_factor_ref 0.0472
_reflns_number_gt 2666
_reflns_number_total 2697
_reflns_threshold_expression >2sigma(I)
_cod_data_source_file c8sc05247f2.cif
_cod_data_source_block wn2018052503a
_cod_depositor_comments
;
The following automatic conversions were performed:

'_symmetry_cell_setting' value 'Orthorhombic' changed to
'orthorhombic' according to
/home/data/users/saulius/crontab/automatic-downloads/rss-feeds/RSC/lib/dictionaries/cif_core.dic
dictionary named 'cif_core.dic' version 2.4.2 from 2011-04-26.

Automatic conversion script
Id: cif_fix_values 4973 2017-02-22 13:04:09Z antanas 
;
_cod_original_sg_symbol_H-M Pna2(1)
_cod_database_code 1550467

loop_
_symmetry_equiv_pos_as_xyz
'x, y, z'
'-x, -y, z+1/2'
'x+1/2, -y+1/2, z'
'-x+1/2, y+1/2, z+1/2'

loop_
_atom_site_label
_atom_site_type_symbol
_atom_site_fract_x
_atom_site_fract_y
_atom_site_fract_z
_atom_site_U_iso_or_equiv
_atom_site_adp_type
_atom_site_occupancy
_atom_site_symmetry_multiplicity
_atom_site_calc_flag
_atom_site_refinement_flags
Ga1 Ga 0.884161(12) 1.07625(2) 0.08278(3) 0.00899(6) Uani 1 1 d .
Cl1 Cl 0.94545(4) 1.28566(7) -0.03708(4) 0.01837(12) Uani 1 1 d .
Cl2 Cl 0.93681(4) 1.25054(7) 0.21969(4) 0.01821(12) Uani 1 1 d .
Cl3 Cl 0.69254(4) 0.55287(7) 0.16376(6) 0.02741(14) Uani 1 1 d .
N4 N 0.98758(10) 0.8781(2) 0.08501(19) 0.0116(3) Uani 1 1 d .
H4 H 1.0439 0.9353 0.0958 0.014 Uiso 1 1 calc R
N1 N 0.74733(10) 1.1635(2) 0.07988(19) 0.0125(3) Uani 1 1 d .
H1 H 0.7461 1.2888 0.0899 0.015 Uiso 1 1 calc R
N3 N 0.84273(12) 0.9332(2) -0.05483(16) 0.0140(4) Uani 1 1 d .
H3 H 0.8640 0.9997 -0.1120 0.017 Uiso 1 1 calc R
N2 N 0.82449(12) 0.8876(2) 0.18788(15) 0.0122(4) Uani 1 1 d .
H2 H 0.7962 0.7963 0.1491 0.015 Uiso 1 1 calc R
C1 C 0.75290(15) 0.9878(3) 0.24650(18) 0.0163(5) Uani 1 1 d .
H1A H 0.7812 1.0817 0.2919 0.020 Uiso 1 1 calc R
H1B H 0.7169 0.9035 0.2911 0.020 Uiso 1 1 calc R
C4 C 0.70961(15) 1.1223(3) -0.02575(19) 0.0174(5) Uani 1 1 d .
H4A H 0.7313 1.2146 -0.0766 0.021 Uiso 1 1 calc R
H4B H 0.6415 1.1269 -0.0237 0.021 Uiso 1 1 calc R
C3 C 0.74096(15) 0.9335(3) -0.0606(2) 0.0180(5) Uani 1 1 d .
H3A H 0.7151 0.8390 -0.0138 0.022 Uiso 1 1 calc R
H3B H 0.7203 0.9087 -0.1332 0.022 Uiso 1 1 calc R
C2 C 0.69148(15) 1.0755(3) 0.1644(2) 0.0167(5) Uani 1 1 d .
H2A H 0.6510 0.9818 0.1331 0.020 Uiso 1 1 calc R
H2B H 0.6519 1.1680 0.1983 0.020 Uiso 1 1 calc R
C8 C 0.97275(15) 0.7427(3) 0.17089(19) 0.0160(4) Uani 1 1 d .
H8A H 1.0315 0.7225 0.2084 0.019 Uiso 1 1 calc R
H8B H 0.9533 0.6253 0.1400 0.019 Uiso 1 1 calc R
C6 C 0.98881(15) 0.7904(3) -0.01987(19) 0.0174(5) Uani 1 1 d .
H6A H 1.0226 0.6736 -0.0159 0.021 Uiso 1 1 calc R
H6B H 1.0210 0.8701 -0.0706 0.021 Uiso 1 1 calc R
C7 C 0.90016(15) 0.8064(3) 0.24858(19) 0.0164(5) Uani 1 1 d .
H7A H 0.8772 0.7022 0.2903 0.020 Uiso 1 1 calc R
H7B H 0.9267 0.8975 0.2972 0.020 Uiso 1 1 calc R
C5 C 0.89078(15) 0.7561(3) -0.0569(2) 0.0186(5) Uani 1 1 d .
H5A H 0.8909 0.7056 -0.1289 0.022 Uiso 1 1 calc R
H5B H 0.8596 0.6684 -0.0098 0.022 Uiso 1 1 calc R

loop_
_atom_site_aniso_label
_atom_site_aniso_U_11
_atom_site_aniso_U_22
_atom_site_aniso_U_33
_atom_site_aniso_U_23
_atom_site_aniso_U_13
_atom_site_aniso_U_12
Ga1 0.00910(10) 0.00939(10) 0.00848(10) 0.00027(9) 0.00002(9) -0.00078(6)
Cl1 0.0213(3) 0.0162(2) 0.0177(3) 0.0040(2) 0.0047(2) -0.0049(2)
Cl2 0.0224(3) 0.0172(2) 0.0150(3) -0.0038(2) -0.0044(2) -0.00407(18)
Cl3 0.0159(2) 0.0162(2) 0.0501(4) -0.0052(2) -0.0062(3) 0.00125(18)
N4 0.0097(6) 0.0126(7) 0.0127(8) -0.0006(9) -0.0004(9) -0.0010(5)
N1 0.0123(7) 0.0128(7) 0.0124(8) 0.0040(8) 0.0008(8) 0.0004(6)
N3 0.0148(9) 0.0166(9) 0.0105(10) 0.0002(6) -0.0015(7) -0.0022(6)
N2 0.0118(8) 0.0132(8) 0.0118(10) 0.0008(7) 0.0012(7) 0.0001(6)
C1 0.0150(10) 0.0190(11) 0.0150(12) 0.0009(9) 0.0066(8) 0.0017(8)
C4 0.0146(10) 0.0221(11) 0.0154(12) 0.0061(9) -0.0054(9) 0.0000(8)
C3 0.0156(11) 0.0234(12) 0.0152(12) -0.0025(9) -0.0060(9) -0.0033(8)
C2 0.0122(9) 0.0208(12) 0.0171(12) 0.0027(9) 0.0047(9) 0.0013(7)
C8 0.0170(10) 0.0141(10) 0.0169(11) 0.0050(8) 0.0008(9) 0.0029(7)
C6 0.0185(10) 0.0171(10) 0.0165(12) -0.0031(8) 0.0041(9) 0.0038(8)
C7 0.0157(10) 0.0202(11) 0.0132(11) 0.0055(9) 0.0013(9) 0.0014(9)
C5 0.0224(11) 0.0175(11) 0.0160(12) -0.0072(9) -0.0004(9) 0.0010(8)

loop_
_atom_type_symbol
_atom_type_description
_atom_type_scat_dispersion_real
_atom_type_scat_dispersion_imag
_atom_type_scat_source
C C 0.0033 0.0016 'International Tables Vol C Tables 4.2.6.8 and 6.1.1.4'
H H 0.0000 0.0000 'International Tables Vol C Tables 4.2.6.8 and 6.1.1.4'
N N 0.0061 0.0033 'International Tables Vol C Tables 4.2.6.8 and 6.1.1.4'
Cl Cl 0.1484 0.1585 'International Tables Vol C Tables 4.2.6.8 and 6.1.1.4'
Ga Ga 0.2307 1.6083 'International Tables Vol C Tables 4.2.6.8 and 6.1.1.4'

loop_
_geom_angle_atom_site_label_1
_geom_angle_atom_site_label_2
_geom_angle_atom_site_label_3
_geom_angle
N1 Ga1 N4 153.76(6)
N1 Ga1 N2 79.76(7)
N4 Ga1 N2 80.18(7)
N1 Ga1 N3 82.42(8)
N4 Ga1 N3 82.57(8)
N2 Ga1 N3 94.73(8)
N1 Ga1 Cl2 99.16(6)
N4 Ga1 Cl2 97.98(6)
N2 Ga1 Cl2 91.18(6)
N3 Ga1 Cl2 174.07(5)
N1 Ga1 Cl1 98.54(5)
N4 Ga1 Cl1 101.14(6)
N2 Ga1 Cl1 177.98(5)
N3 Ga1 Cl1 83.95(5)
Cl2 Ga1 Cl1 90.16(2)
C6 N4 C8 111.85(17)
C6 N4 Ga1 107.38(14)
C8 N4 Ga1 111.70(13)
C4 N1 C2 111.42(17)
C4 N1 Ga1 107.73(14)
C2 N1 Ga1 111.75(13)
C5 N3 C3 118.19(17)
C5 N3 Ga1 108.39(14)
C3 N3 Ga1 108.78(14)
C7 N2 C1 117.54(18)
C7 N2 Ga1 107.06(13)
C1 N2 Ga1 106.42(13)
N2 C1 C2 106.05(18)
N1 C4 C3 109.82(17)
N3 C3 C4 106.55(17)
N1 C2 C1 111.18(17)
N4 C8 C7 111.85(17)
N4 C6 C5 109.87(17)
N2 C7 C8 107.49(19)
N3 C5 C6 106.93(18)

loop_
_geom_bond_atom_site_label_1
_geom_bond_atom_site_label_2
_geom_bond_distance
Ga1 N1 2.0888(15)
Ga1 N4 2.0926(15)
Ga1 N2 2.1139(18)
Ga1 N3 2.1320(19)
Ga1 Cl2 2.2962(6)
Ga1 Cl1 2.3445(6)
N4 C6 1.485(3)
N4 C8 1.495(3)
N1 C4 1.485(3)
N1 C2 1.496(3)
N3 C5 1.477(3)
N3 C3 1.480(3)
N2 C7 1.471(3)
N2 C1 1.477(3)
C1 C2 1.519(3)
C4 C3 1.526(3)
C8 C7 1.520(3)
C6 C5 1.521(3)

loop_
_geom_torsion_atom_site_label_1
_geom_torsion_atom_site_label_2
_geom_torsion_atom_site_label_3
_geom_torsion_atom_site_label_4
_geom_torsion
N1 Ga1 N4 C6 70.7(3)
N2 Ga1 N4 C6 111.32(13)
N3 Ga1 N4 C6 15.18(13)
Cl2 Ga1 N4 C6 -158.86(12)
Cl1 Ga1 N4 C6 -67.12(12)
N1 Ga1 N4 C8 -52.2(3)
N2 Ga1 N4 C8 -11.65(14)
N3 Ga1 N4 C8 -107.80(15)
Cl2 Ga1 N4 C8 78.16(14)
Cl1 Ga1 N4 C8 169.90(13)
N4 Ga1 N1 C4 -70.9(3)
N2 Ga1 N1 C4 -111.54(13)
N3 Ga1 N1 C4 -15.30(13)
Cl2 Ga1 N1 C4 158.92(12)
Cl1 Ga1 N1 C4 67.37(12)
N4 Ga1 N1 C2 51.8(3)
N2 Ga1 N1 C2 11.18(15)
N3 Ga1 N1 C2 107.41(15)
Cl2 Ga1 N1 C2 -78.36(14)
Cl1 Ga1 N1 C2 -169.91(14)
N1 Ga1 N3 C5 -144.03(15)
N4 Ga1 N3 C5 14.39(14)
N2 Ga1 N3 C5 -65.04(14)
Cl2 Ga1 N3 C5 110.1(5)
Cl1 Ga1 N3 C5 116.49(14)
N1 Ga1 N3 C3 -14.33(14)
N4 Ga1 N3 C3 144.09(15)
N2 Ga1 N3 C3 64.66(14)
Cl2 Ga1 N3 C3 -120.2(5)
Cl1 Ga1 N3 C3 -113.81(14)
N1 Ga1 N2 C7 -162.48(15)
N4 Ga1 N2 C7 34.52(14)
N3 Ga1 N2 C7 116.12(14)
Cl2 Ga1 N2 C7 -63.38(13)
Cl1 Ga1 N2 C7 165.2(14)
N1 Ga1 N2 C1 -36.00(14)
N4 Ga1 N2 C1 161.00(15)
N3 Ga1 N2 C1 -117.40(14)
Cl2 Ga1 N2 C1 63.10(13)
Cl1 Ga1 N2 C1 -68.3(15)
C7 N2 C1 C2 173.09(17)
Ga1 N2 C1 C2 53.19(18)
C2 N1 C4 C3 -80.45(19)
Ga1 N1 C4 C3 42.47(19)
C5 N3 C3 C4 164.1(2)
Ga1 N3 C3 C4 40.0(2)
N1 C4 C3 N3 -55.6(2)
C4 N1 C2 C1 135.88(19)
Ga1 N1 C2 C1 15.3(2)
N2 C1 C2 N1 -45.3(2)
C6 N4 C8 C7 -133.24(19)
Ga1 N4 C8 C7 -12.8(2)
C8 N4 C6 C5 80.5(2)
Ga1 N4 C6 C5 -42.4(2)
C1 N2 C7 C8 -169.77(18)
Ga1 N2 C7 C8 -50.20(19)
N4 C8 C7 N2 41.8(2)
C3 N3 C5 C6 -164.5(2)
Ga1 N3 C5 C6 -40.2(2)
N4 C6 C5 N3 56.0(2)
